data_7121414
loop_
_publ_author_name
'Zhou, Xiaoxi'
'Huang, Fanping'
'Tang, Chun'
'Zhuo, Qingde'
'Chen, Zhixin'
'Zhang, Hong'
'Xia, Haiping'

_publ_section_title
;
 A missing member of conjugated N-heterocycles: realizing
 pyrido[1,2-\a]azepine by reacting ruthenium alkenylcarbene complex with
 alkyne.
;
_journal_issue 32
_journal_name_full 'Chemical communications (Cambridge, England)'
_journal_page_first 4009
_journal_page_last 4012
_journal_paper_doi 10.1039/c8cc00758f
_journal_volume 54
_journal_year 2018
_chemical_formula_moiety 'C16 H18 N, B F4'
_chemical_formula_sum 'C16 H18 B F4 N'
_chemical_formula_weight 311.12
_space_group_crystal_system monoclinic
_space_group_IT_number 14
_space_group_name_Hall '-P 2yn'
_space_group_name_H-M_alt 'P 1 21/n 1'
_symmetry_space_group_name_Hall '-P 2yn'
_symmetry_space_group_name_H-M 'P 1 21/n 1'
_atom_sites_solution_hydrogens geom
_atom_sites_solution_primary heavy
_audit_creation_date 2014-03-11
_audit_creation_method
;
Olex2 1.2
(compiled 2017.03.28 svn.r3405 for OlexSys, GUI svn.r5335)
;
_audit_update_record
;
2017-10-02 deposited with the CCDC.
2018-03-20 downloaded from the CCDC.
;
_cell_angle_alpha 90
_cell_angle_beta 118.4200(10)
_cell_angle_gamma 90
_cell_formula_units_Z 4
_cell_length_a 12.9618(6)
_cell_length_b 9.9513(4)
_cell_length_c 13.2243(7)
_cell_measurement_reflns_used 5631
_cell_measurement_temperature 173
_cell_measurement_theta_max 54.92
_cell_measurement_theta_min 6.08
_cell_volume 1500.19(12)
_computing_molecular_graphics 'Olex2 (Dolomanov et al., 2009)'
_computing_publication_material 'Olex2 (Dolomanov et al., 2009)'
_computing_structure_refinement 'ShelXL (Sheldrick, 2015)'
_computing_structure_solution 'SIR2004 (Burla et al., 2007)'
_diffrn_ambient_temperature 173
_diffrn_measured_fraction_theta_full 0.998
_diffrn_measured_fraction_theta_max 0.998
_diffrn_measurement_device_type 'multiwire proportional'
_diffrn_measurement_method 'phi and omega scans'
_diffrn_radiation_monochromator graphite
_diffrn_radiation_type MoK\a
_diffrn_radiation_wavelength 0.71073
_diffrn_reflns_av_R_equivalents 0.0964
_diffrn_reflns_av_unetI/netI 0.0769
_diffrn_reflns_Laue_measured_fraction_full 0.998
_diffrn_reflns_Laue_measured_fraction_max 0.998
_diffrn_reflns_limit_h_max 16
_diffrn_reflns_limit_h_min -16
_diffrn_reflns_limit_k_max 12
_diffrn_reflns_limit_k_min -11
_diffrn_reflns_limit_l_max 17
_diffrn_reflns_limit_l_min -17
_diffrn_reflns_number 14337
_diffrn_reflns_point_group_measured_fraction_full 0.998
_diffrn_reflns_point_group_measured_fraction_max 0.998
_diffrn_reflns_theta_full 25.242
_diffrn_reflns_theta_max 27.477
_diffrn_reflns_theta_min 3.040
_exptl_absorpt_coefficient_mu 0.114
_exptl_absorpt_correction_T_max 1.0000
_exptl_absorpt_correction_T_min 0.4979
_exptl_absorpt_correction_type multi-scan
_exptl_crystal_colour colourless
_exptl_crystal_colour_primary colourless
_exptl_crystal_density_diffrn 1.378
_exptl_crystal_description block
_exptl_crystal_F_000 648
_exptl_crystal_size_max 0.18
_exptl_crystal_size_mid 0.15
_exptl_crystal_size_min 0.1
_refine_diff_density_max 0.794
_refine_diff_density_min -0.725
_refine_diff_density_rms 0.099
_refine_ls_extinction_coef 0.005(5)
_refine_ls_extinction_expression Fc^*^=kFc[1+0.001xFc^2^\l^3^/sin(2\q)]^-1/4^
_refine_ls_extinction_method 'SHELXL-2014/7 (Sheldrick 2014'
_refine_ls_goodness_of_fit_ref 1.072
_refine_ls_hydrogen_treatment constr
_refine_ls_matrix_type full
_refine_ls_number_parameters 209
_refine_ls_number_reflns 3431
_refine_ls_number_restraints 0
_refine_ls_restrained_S_all 1.072
_refine_ls_R_factor_all 0.1653
_refine_ls_R_factor_gt 0.0982
_refine_ls_shift/su_max 0.000
_refine_ls_shift/su_mean 0.000
_refine_ls_structure_factor_coef Fsqd
_refine_ls_weighting_details 'w=1/[\s^2^(Fo^2^)+(0.2000P)^2^] where P=(Fo^2^+2Fc^2^)/3'
_refine_ls_weighting_scheme calc
_refine_ls_wR_factor_gt 0.2778
_refine_ls_wR_factor_ref 0.3401
_reflns_Friedel_coverage 0.000
_reflns_number_gt 1664
_reflns_number_total 3431
_reflns_threshold_expression 'I > 2\s(I)'
_cod_data_source_file c8cc00758f2.cif
_cod_data_source_block 1
_cod_depositor_comments 'Adding full bibliography for 7121414--7121417.cif.'
_cod_database_code 7121414
_shelx_shelxl_version_number 2014/7
_shelx_space_group_comment
;
The symmetry employed for this shelxl refinement is uniquely defined
by the following loop, which should always be used as a source of
symmetry information in preference to the above space-group names.
They are only intended as comments.
;
_olex2_refinement_description
;
1. Fixed Uiso
 At 1.2 times of:
  All C(H) groups, All C(H,H) groups
2. Others
 Fixed Sof: F1(0.75) F5(0.25)
3.a Secondary CH2 refined with riding coordinates:
 C15(H15A,H15B), C14(H14A,H14B), C16(H16A,H16B), C12(H12A,H12B), C13(H13A,H13B)
3.b Aromatic/amide H refined with riding coordinates:
 C2(H2), C9(H9), C8(H8), C6(H6), C3(H3), C4(H4), C10(H10), C7(H7)
;
_olex2_submission_special_instructions 'No special instructions were received'

loop_
_space_group_symop_operation_xyz
'x, y, z'
'-x+1/2, y+1/2, -z+1/2'
'-x, -y, -z'
'x-1/2, -y-1/2, z-1/2'

loop_
_atom_site_label
_atom_site_type_symbol
_atom_site_fract_x
_atom_site_fract_y
_atom_site_fract_z
_atom_site_U_iso_or_equiv
_atom_site_adp_type
_atom_site_occupancy
_atom_site_site_symmetry_order
_atom_site_calc_flag
_atom_site_refinement_flags_posn
_atom_site_refinement_flags_occupancy
N1 N 1.1732(2) -0.1975(3) 0.4836(2) 0.0384(8) Uani 1 1 d . .
C1 C 1.2845(3) -0.2542(4) 0.5484(3) 0.0381(9) Uani 1 1 d . .
C2 C 1.2932(3) -0.3904(4) 0.5615(3) 0.0394(9) Uani 1 1 d . .
H2 H 1.3682 -0.4300 0.6063 0.047 Uiso 1 1 calc R .
C5 C 1.0737(3) -0.2780(4) 0.4352(3) 0.0445(10) Uani 1 1 d . .
C9 C 1.1615(3) -0.0594(4) 0.4642(3) 0.0445(9) Uani 1 1 d . .
H9 H 1.2298 -0.0047 0.4950 0.053 Uiso 1 1 calc R .
C8 C 1.0564(3) -0.0021(4) 0.4032(3) 0.0525(11) Uani 1 1 d . .
H8 H 1.0509 0.0922 0.3908 0.063 Uiso 1 1 calc R .
C6 C 0.9632(3) -0.2161(5) 0.3729(3) 0.0522(11) Uani 1 1 d . .
H6 H 0.8945 -0.2701 0.3415 0.063 Uiso 1 1 calc R .
C3 C 1.1945(3) -0.4730(4) 0.5108(3) 0.0510(10) Uani 1 1 d . .
H3 H 1.2028 -0.5677 0.5197 0.061 Uiso 1 1 calc R .
C4 C 1.0868(3) -0.4177(4) 0.4488(3) 0.0483(10) Uani 1 1 d . .
H4 H 1.0197 -0.4741 0.4142 0.058 Uiso 1 1 calc R .
C15 C 1.6951(3) -0.1623(4) 0.7262(3) 0.0485(10) Uani 1 1 d . .
H15A H 1.7636 -0.1015 0.7628 0.058 Uiso 1 1 calc R .
H15B H 1.6874 -0.2095 0.7882 0.058 Uiso 1 1 calc R .
C11 C 1.4807(3) -0.1699(3) 0.5892(3) 0.0361(8) Uani 1 1 d . .
C14 C 1.7167(3) -0.2640(4) 0.6541(4) 0.0527(11) Uani 1 1 d . .
H14A H 1.7851 -0.3202 0.7044 0.063 Uiso 1 1 calc R .
H14B H 1.7352 -0.2168 0.5989 0.063 Uiso 1 1 calc R .
C10 C 1.3857(3) -0.1624(3) 0.6018(3) 0.0379(9) Uani 1 1 d . .
H10 H 1.3824 -0.0923 0.6490 0.045 Uiso 1 1 calc R .
C16 C 1.5846(3) -0.0787(4) 0.6557(3) 0.0445(10) Uani 1 1 d . .
H16A H 1.5690 -0.0206 0.7077 0.053 Uiso 1 1 calc R .
H16B H 1.5966 -0.0201 0.6018 0.053 Uiso 1 1 calc R .
C12 C 1.5015(3) -0.2676(4) 0.5150(3) 0.0427(9) Uani 1 1 d . .
H12A H 1.5135 -0.2183 0.4564 0.051 Uiso 1 1 calc R .
H12B H 1.4320 -0.3263 0.4747 0.051 Uiso 1 1 calc R .
C13 C 1.6098(3) -0.3538(4) 0.5885(4) 0.0512(11) Uani 1 1 d . .
H13A H 1.5957 -0.4079 0.6435 0.061 Uiso 1 1 calc R .
H13B H 1.6245 -0.4162 0.5385 0.061 Uiso 1 1 calc R .
C7 C 0.9526(3) -0.0814(5) 0.3567(3) 0.0586(12) Uani 1 1 d . .
H7 H 0.8776 -0.0408 0.3152 0.070 Uiso 1 1 calc R .
F4 F 1.3228(2) 0.2935(3) 0.7814(2) 0.0731(9) Uani 1 1 d . .
F3 F 1.3338(3) 0.0724(4) 0.7530(3) 0.1072(13) Uani 1 1 d . .
F2 F 1.4852(3) 0.1963(4) 0.7920(4) 0.1283(17) Uani 1 1 d . .
F1 F 1.3074(4) 0.2034(5) 0.6170(3) 0.0981(15) Uani 0.75 1 d . P
B1 B 1.3682(4) 0.2082(6) 0.7323(5) 0.0641(14) Uani 1 1 d . .
F5 F 1.4140(11) 0.3252(10) 0.6818(9) 0.069(3) Uani 0.25 1 d . P

loop_
_atom_site_aniso_label
_atom_site_aniso_U_11
_atom_site_aniso_U_22
_atom_site_aniso_U_33
_atom_site_aniso_U_23
_atom_site_aniso_U_13
_atom_site_aniso_U_12
N1 0.0358(15) 0.0420(17) 0.0373(15) -0.0019(13) 0.0173(13) 0.0009(13)
C1 0.0363(18) 0.041(2) 0.0377(18) -0.0022(15) 0.0182(15) 0.0032(15)
C2 0.0398(18) 0.0385(19) 0.0423(19) 0.0034(15) 0.0215(15) 0.0060(15)
C5 0.0395(19) 0.054(2) 0.044(2) -0.0083(17) 0.0235(16) -0.0060(17)
C9 0.0397(19) 0.044(2) 0.048(2) 0.0001(16) 0.0196(16) 0.0035(16)
C8 0.051(2) 0.058(3) 0.045(2) 0.0015(18) 0.0199(18) 0.0116(19)
C6 0.042(2) 0.073(3) 0.043(2) -0.006(2) 0.0209(17) -0.001(2)
C3 0.062(2) 0.044(2) 0.055(2) -0.0002(18) 0.035(2) -0.0037(19)
C4 0.048(2) 0.052(2) 0.051(2) -0.0091(18) 0.0285(18) -0.0159(18)
C15 0.0378(19) 0.055(2) 0.043(2) 0.0016(17) 0.0113(16) 0.0008(17)
C11 0.0366(18) 0.0348(18) 0.0312(16) 0.0004(14) 0.0114(13) -0.0009(14)
C14 0.041(2) 0.053(2) 0.064(3) 0.005(2) 0.0251(19) 0.0078(18)
C10 0.0351(18) 0.0343(18) 0.0397(18) -0.0017(14) 0.0141(15) 0.0022(14)
C16 0.0390(19) 0.040(2) 0.049(2) -0.0029(16) 0.0164(16) -0.0039(16)
C12 0.0384(18) 0.044(2) 0.046(2) -0.0028(16) 0.0205(16) 0.0010(16)
C13 0.045(2) 0.045(2) 0.066(3) -0.0062(18) 0.0283(19) 0.0045(17)
C7 0.042(2) 0.085(3) 0.044(2) -0.006(2) 0.0172(18) 0.017(2)
F4 0.0713(18) 0.0650(17) 0.095(2) -0.0238(14) 0.0495(16) -0.0062(13)
F3 0.098(3) 0.083(2) 0.147(3) -0.014(2) 0.064(2) -0.0050(18)
F2 0.0567(18) 0.099(3) 0.199(4) -0.035(3) 0.036(2) 0.0030(17)
F1 0.119(4) 0.119(4) 0.052(2) -0.013(2) 0.037(2) 0.013(3)
B1 0.046(3) 0.070(4) 0.072(4) -0.008(3) 0.025(2) 0.007(2)
F5 0.111(8) 0.064(6) 0.074(6) 0.013(5) 0.079(6) 0.012(6)

loop_
_atom_type_symbol
_atom_type_description
_atom_type_scat_dispersion_real
_atom_type_scat_dispersion_imag
_atom_type_scat_source
C C 0.0033 0.0016 'International Tables Vol C Tables 4.2.6.8 and 6.1.1.4'
H H 0.0000 0.0000 'International Tables Vol C Tables 4.2.6.8 and 6.1.1.4'
B B 0.0013 0.0007 'International Tables Vol C Tables 4.2.6.8 and 6.1.1.4'
F F 0.0171 0.0103 'International Tables Vol C Tables 4.2.6.8 and 6.1.1.4'
N N 0.0061 0.0033 'International Tables Vol C Tables 4.2.6.8 and 6.1.1.4'

loop_
_geom_angle_atom_site_label_1
_geom_angle_atom_site_label_2
_geom_angle_atom_site_label_3
_geom_angle
C5 N1 C1 120.7(3)
C5 N1 C9 119.3(3)
C9 N1 C1 120.0(3)
N1 C1 C10 117.8(3)
C2 C1 N1 118.4(3)
C2 C1 C10 123.7(3)
C1 C2 C3 121.6(3)
N1 C5 C6 118.7(4)
N1 C5 C4 118.9(3)
C4 C5 C6 122.4(4)
C8 C9 N1 121.5(4)
C9 C8 C7 120.5(4)
C7 C6 C5 121.5(4)
C4 C3 C2 119.8(4)
C3 C4 C5 120.5(4)
C14 C15 C16 112.4(3)
C10 C11 C16 121.2(3)
C10 C11 C12 126.2(3)
C12 C11 C16 112.6(3)
C15 C14 C13 111.2(3)
C11 C10 C1 125.1(3)
C11 C16 C15 110.2(3)
C11 C12 C13 110.2(3)
C14 C13 C12 110.0(3)
C6 C7 C8 118.5(4)
B1 F1 F5 60.9(4)
F4 B1 F3 104.1(4)
F4 B1 F5 94.4(5)
F3 B1 F5 160.9(6)
F2 B1 F4 113.5(5)
F2 B1 F3 99.5(4)
F2 B1 F1 123.5(5)
F2 B1 F5 76.6(6)
F1 B1 F4 114.3(4)
F1 B1 F3 96.4(4)
F1 B1 F5 71.6(6)
B1 F5 F1 47.5(4)

loop_
_geom_bond_atom_site_label_1
_geom_bond_atom_site_label_2
_geom_bond_distance
N1 C1 1.400(4)
N1 C5 1.388(5)
N1 C9 1.394(5)
C1 C2 1.364(5)
C1 C10 1.474(5)
C2 C3 1.394(5)
C5 C6 1.410(5)
C5 C4 1.402(6)
C9 C8 1.337(5)
C8 C7 1.422(6)
C6 C7 1.354(6)
C3 C4 1.354(5)
C15 C14 1.505(6)
C15 C16 1.531(5)
C11 C10 1.322(5)
C11 C16 1.510(5)
C11 C12 1.494(5)
C14 C13 1.525(6)
C12 C13 1.534(5)
F4 B1 1.360(6)
F3 B1 1.488(7)
F2 B1 1.341(6)
F1 B1 1.343(7)
F1 F5 1.728(12)
B1 F5 1.592(12)
